data_7004582
loop_
_publ_author_name
'Armitt, David J.'
'Bruce, Michael I.'
'Gaudio, Maryka'
'Zaitseva, Natasha N.'
'Skelton, Brian W.'
'White, Allan H.'
'Le Guennic, Boris'
'Halet, Jean-Fran\,cois'
'Fox, Mark A.'
'Roberts, Rachel L.'
'Hartl, Franti\<sek'
'Low, Paul J.'

_publ_section_title
;
 Some transition metal complexes derived from mono- and di-ethynyl
 perfluorobenzenes
;
_journal_issue 47
_journal_name_full 'Dalton Transactions'
_journal_page_first 6763
_journal_page_last 6775
_journal_paper_doi 10.1039/b808798a
_journal_year 2008
_chemical_formula_moiety 'C82 H78 F4 P4 Ru2'
_chemical_formula_sum 'C82 H78 F4 P4 Ru2'
_chemical_formula_weight 1465.55
_space_group_IT_number 14
_symmetry_cell_setting monoclinic
_symmetry_space_group_name_Hall '-P 2yn'
_symmetry_space_group_name_H-M 'P 1 21/n 1'
_cell_angle_alpha 90.00000
_cell_angle_beta 93.839(2)
_cell_angle_gamma 90.00000
_cell_formula_units_Z 2
_cell_length_a 10.9820(10)
_cell_length_b 18.486(2)
_cell_length_c 17.193(2)
_cell_measurement_reflns_used 6482
_cell_measurement_temperature 150
_cell_measurement_theta_max 32.5
_cell_measurement_theta_min 2.37
_cell_volume 3482.6(6)
_computing_cell_refinement 'Siemens SAINT (Siemens, 1995)'
_computing_data_collection 'Siemens SMART (Siemens, 1995)'
_computing_data_reduction 'xtal ADDREF SORTRF'
_computing_molecular_graphics xtal
_computing_publication_material 'xtal BONDLA CIFIO'
_computing_structure_refinement 'xtal CRYLSQ'
_computing_structure_solution xtal
_diffrn_ambient_temperature 150
_diffrn_measured_fraction_theta_full 1
_diffrn_measured_fraction_theta_max 1
_diffrn_measurement_device_type
;
Bruker SMART CCD diffractometer
;
_diffrn_measurement_method '\w scans'
_diffrn_radiation_detector 'CCD area detector'
_diffrn_radiation_monochromator graphite
_diffrn_radiation_source 'sealed tube'
_diffrn_radiation_type 'Mo K\a'
_diffrn_radiation_wavelength .71073
_diffrn_reflns_av_R_equivalents .033
_diffrn_reflns_av_sigmaI/netI .05
_diffrn_reflns_limit_h_max 16
_diffrn_reflns_limit_h_min -16
_diffrn_reflns_limit_k_max 26
_diffrn_reflns_limit_k_min -26
_diffrn_reflns_limit_l_max 25
_diffrn_reflns_limit_l_min -25
_diffrn_reflns_number 38966
_diffrn_reflns_theta_full 31.25
_diffrn_reflns_theta_max 31.25
_diffrn_reflns_theta_min 1.62
_diffrn_standards_decay_% 0
_diffrn_standards_number 0
_exptl_absorpt_coefficient_mu .581
_exptl_absorpt_correction_T_max 1
_exptl_absorpt_correction_T_min .92
_exptl_absorpt_correction_type multi-scan
_exptl_absorpt_process_details
;
SADABS; Sheldrick, 1996
;
_exptl_crystal_colour dark_red
_exptl_crystal_density_diffrn 1.398
_exptl_crystal_density_method 'not measured'
_exptl_crystal_description bar
_exptl_crystal_F_000 1508
_exptl_crystal_size_max .48
_exptl_crystal_size_mid .32
_exptl_crystal_size_min .12
_refine_diff_density_max .931
_refine_diff_density_min -.93
_refine_ls_extinction_method none
_refine_ls_goodness_of_fit_gt .96
_refine_ls_goodness_of_fit_ref 1.112
_refine_ls_hydrogen_treatment noref
_refine_ls_matrix_type full
_refine_ls_number_constraints 0
_refine_ls_number_parameters 415
_refine_ls_number_reflns 11272
_refine_ls_number_restraints 0
_refine_ls_R_factor_all .051
_refine_ls_R_factor_gt .036
_refine_ls_shift/su_max .002
_refine_ls_shift/su_mean .0001
_refine_ls_structure_factor_coef Fsqd
_refine_ls_weighting_details
;
w = 1/(\s^2^(F^2^) + 12F^2^)
;
_refine_ls_weighting_scheme calc
_refine_ls_wR_factor_gt .077
_refine_ls_wR_factor_ref .101
_reflns_d_resolution_high .685
_reflns_d_resolution_low 12.543
_reflns_Friedel_coverage 0
_reflns_limit_h_max 16
_reflns_limit_h_min 0
_reflns_limit_k_max 26
_reflns_limit_k_min 0
_reflns_limit_l_max 25
_reflns_limit_l_min -25
_reflns_number_gt 8907
_reflns_number_total 11272
_reflns_threshold_expression 'I > 2.00 sig(I)'
_cod_data_source_file b808798a.txt
_cod_data_source_block br1210_compound_10
_cod_original_sg_symbol_Hall -p_2yn
_cod_original_sg_symbol_H-M P_1_21/n_1
_cod_database_code 7004582

loop_
_symmetry_equiv_pos_as_xyz
+x,+y,+z
1/2-x,1/2+y,1/2-z
-x,-y,-z
1/2+x,1/2-y,1/2+z

loop_
_atom_site_label
_atom_site_fract_x
_atom_site_fract_y
_atom_site_fract_z
_atom_site_U_iso_or_equiv
_atom_site_adp_type
_atom_site_calc_flag
_atom_site_calc_attached_atom
_atom_site_occupancy
_atom_site_disorder_assembly
_atom_site_disorder_group
Ru .333224(16) .596470(9) .673997(10) .01805(8) Uani ? ? 1.00000 ? ?
P1 .15450(6) .64268(3) .70815(4) .0227(3) Uani ? ? 1.00000 ? ?
C111 .0602(2) .69821(14) .63842(17) .0302(12) Uani ? ? 1.00000 ? ?
C112 -.0456(3) .73201(18) .6607(2) .0427(16) Uani ? ? 1.00000 ? ?
C113 -.1115(3) .7775(2) .6085(3) .052(2) Uani ? ? 1.00000 ? ?
C114 -.0747(3) .7876(2) .5338(2) .0515(19) Uani ? ? 1.00000 ? ?
C115 .0296(3) .75311(19) .5108(2) .0438(16) Uani ? ? 1.00000 ? ?
C116 .0965(3) .70920(15) .56408(17) .0320(12) Uani ? ? 1.00000 ? ?
C121 .0447(2) .57890(14) .74393(15) .0273(11) Uani ? ? 1.00000 ? ?
C122 -.0560(3) .55514(15) .69653(18) .0340(13) Uani ? ? 1.00000 ? ?
C123 -.1299(3) .50039(17) .7221(2) .0407(15) Uani ? ? 1.00000 ? ?
C124 -.1089(3) .47022(16) .7946(2) .0428(16) Uani ? ? 1.00000 ? ?
C125 -.0097(3) .49304(17) .8420(2) .0412(15) Uani ? ? 1.00000 ? ?
C126 .0673(3) .54644(16) .81663(17) .0346(13) Uani ? ? 1.00000 ? ?
C10 .1883(2) .70669(15) .78913(15) .0299(12) Uani ? ? 1.00000 ? ?
C20 .2940(3) .75496(16) .7684(2) .0385(14) Uani ? ? 1.00000 ? ?
P2 .40201(6) .70853(3) .70611(4) .0223(3) Uani ? ? 1.00000 ? ?
C211 .4226(3) .77336(13) .62692(16) .0320(12) Uani ? ? 1.00000 ? ?
C212 .3287(3) .81529(17) .5933(2) .0451(16) Uani ? ? 1.00000 ? ?
C213 .3464(4) .8587(2) .5276(2) .059(2) Uani ? ? 1.00000 ? ?
C214 .4583(4) .8590(2) .4949(2) .059(2) Uani ? ? 1.00000 ? ?
C215 .5520(4) .81798(18) .52746(19) .0478(17) Uani ? ? 1.00000 ? ?
C216 .5350(3) .77561(16) .59221(17) .0387(14) Uani ? ? 1.00000 ? ?
C221 .5494(2) .71962(13) .76114(14) .0252(10) Uani ? ? 1.00000 ? ?
C222 .6227(2) .66038(14) .78220(14) .0271(11) Uani ? ? 1.00000 ? ?
C223 .7359(3) .66974(16) .82191(16) .0323(12) Uani ? ? 1.00000 ? ?
C224 .7776(3) .73865(18) .84032(17) .0373(14) Uani ? ? 1.00000 ? ?
C225 .7059(3) .79812(16) .82003(18) .0393(14) Uani ? ? 1.00000 ? ?
C226 .5922(3) .78912(15) .78113(17) .0349(13) Uani ? ? 1.00000 ? ?
C1 .3671(2) .57342(12) .78680(13) .0225(10) Uani ? ? 1.00000 ? ?
C2 .3974(2) .55365(14) .85308(14) .0259(11) Uani ? ? 1.00000 ? ?
C3 .4479(2) .52756(13) .92640(13) .0237(10) Uani ? ? 1.00000 ? ?
C4 .3827(2) .52439(14) .99313(14) .0250(10) Uani ? ? 1.00000 ? ?
F4 .26598(14) .54871(10) .98911(10) .0354(8) Uani ? ? 1.00000 ? ?
C5 .4318(2) .49861(15) 1.06354(13) .0260(11) Uani ? ? 1.00000 ? ?
F5 .36121(16) .49821(11) 1.12428(9) .0400(9) Uani ? ? 1.00000 ? ?
C101 .3028(3) .48572(14) .62624(16) .0333(13) Uani ? ? 1.00000 ? ?
C1011 .2204(5) .4294(2) .6559(3) .068(2) Uani ? ? 1.00000 ? ?
C102 .2713(2) .53603(14) .56479(15) .0278(11) Uani ? ? 1.00000 ? ?
C1021 .1511(3) .5364(2) .5172(2) .0519(19) Uani ? ? 1.00000 ? ?
C103 .3774(2) .57618(12) .54928(12) .0215(9) Uani ? ? 1.00000 ? ?
C1031 .3906(3) .62823(15) .48363(15) .0326(12) Uani ? ? 1.00000 ? ?
C104 .4769(2) .54942(14) .60016(14) .0255(10) Uani ? ? 1.00000 ? ?
C1041 .6076(3) .5716(2) .59485(18) .0393(15) Uani ? ? 1.00000 ? ?
C105 .4309(3) .49351(14) .64678(15) .0326(12) Uani ? ? 1.00000 ? ?
C1051 .5041(4) .4476(2) .70536(18) .061(2) Uani ? ? 1.00000 ? ?
H112 -.07331 .72475 .71196 .05000 Uiso ? ? 1.00000 ? ?
H113 -.18350 .80174 .62440 .06000 Uiso ? ? 1.00000 ? ?
H114 -.12238 .81691 .49727 .06000 Uiso ? ? 1.00000 ? ?
H115 .05642 .76084 .45901 .05200 Uiso ? ? 1.00000 ? ?
H116 .16833 .68546 .54839 .04000 Uiso ? ? 1.00000 ? ?
H122 -.07356 .57649 .64603 .04200 Uiso ? ? 1.00000 ? ?
H123 -.19638 .48248 .68834 .04900 Uiso ? ? 1.00000 ? ?
H124 -.16389 .43423 .81111 .05200 Uiso ? ? 1.00000 ? ?
H125 .00462 .47204 .89329 .04900 Uiso ? ? 1.00000 ? ?
H126 .13755 .56051 .84946 .04100 Uiso ? ? 1.00000 ? ?
H10a .11832 .73497 .79775 .03600 Uiso ? ? 1.00000 ? ?
H10b .21158 .68045 .83598 .03600 Uiso ? ? 1.00000 ? ?
H20a .33747 .77148 .81484 .04700 Uiso ? ? 1.00000 ? ?
H20b .26097 .79663 .74062 .04700 Uiso ? ? 1.00000 ? ?
H212 .25051 .81632 .61722 .05500 Uiso ? ? 1.00000 ? ?
H213 .28083 .88708 .50584 .07000 Uiso ? ? 1.00000 ? ?
H214 .46915 .88815 .44945 .06700 Uiso ? ? 1.00000 ? ?
H215 .62996 .81855 .50507 .06000 Uiso ? ? 1.00000 ? ?
H216 .60100 .74779 .61573 .04500 Uiso ? ? 1.00000 ? ?
H222 .59451 .61259 .76859 .03100 Uiso ? ? 1.00000 ? ?
H223 .78568 .62923 .83618 .03800 Uiso ? ? 1.00000 ? ?
H224 .85605 .74453 .86740 .04400 Uiso ? ? 1.00000 ? ?
H225 .73518 .84598 .83261 .04700 Uiso ? ? 1.00000 ? ?
H226 .54180 .83008 .76738 .04000 Uiso ? ? 1.00000 ? ?
H1011a .21614 .38919 .62248 .10300 Uiso ? ? 1.00000 ? ?
H1011b .13921 .44977 .65786 .10300 Uiso ? ? 1.00000 ? ?
H1011c .24741 .41549 .70768 .10300 Uiso ? ? 1.00000 ? ?
H1021a .14809 .57706 .48186 .07400 Uiso ? ? 1.00000 ? ?
H1021b .08493 .54036 .54962 .07400 Uiso ? ? 1.00000 ? ?
H1021c .14188 .49346 .48665 .07400 Uiso ? ? 1.00000 ? ?
H1031a .31127 .64298 .46316 .04800 Uiso ? ? 1.00000 ? ?
H1031b .43153 .60528 .44332 .04800 Uiso ? ? 1.00000 ? ?
H1031c .43488 .66974 .50194 .04800 Uiso ? ? 1.00000 ? ?
H1041a .65292 .56347 .64295 .06100 Uiso ? ? 1.00000 ? ?
H1041b .61162 .62213 .58227 .06100 Uiso ? ? 1.00000 ? ?
H1041c .64323 .54508 .55476 .06100 Uiso ? ? 1.00000 ? ?
H1051a .57343 .47468 .72554 .08800 Uiso ? ? 1.00000 ? ?
H1051b .53107 .40524 .68085 .08800 Uiso ? ? 1.00000 ? ?
H1051c .45542 .43448 .74722 .08800 Uiso ? ? 1.00000 ? ?

loop_
_atom_site_aniso_label
_atom_site_aniso_U_11
_atom_site_aniso_U_22
_atom_site_aniso_U_33
_atom_site_aniso_U_12
_atom_site_aniso_U_13
_atom_site_aniso_U_23
Ru .02009(8) .01722(8) .01669(8) .00044(6) .00008(6) .00017(5)
P1 .0217(3) .0229(3) .0234(3) .0017(2) .0020(2) -.0005(2)
C111 .0249(12) .0276(11) .0376(13) .0031(9) -.0011(10) .0044(10)
C112 .0330(15) .0391(15) .057(2) .0105(12) .0086(13) .0064(14)
C113 .0322(16) .0485(19) .074(3) .0146(14) .0033(16) .0112(18)
C114 .0415(18) .0438(17) .067(2) .0080(14) -.0129(16) .0200(17)
C115 .0438(17) .0437(16) .0429(17) .0027(13) -.0053(13) .0139(14)
C116 .0288(12) .0319(12) .0349(13) .0035(10) -.0016(10) .0058(10)
C121 .0232(11) .0281(11) .0312(12) .0024(9) .0063(9) .0002(9)
C122 .0278(13) .0317(13) .0423(15) -.0019(10) .0008(11) -.0034(11)
C123 .0276(14) .0334(14) .061(2) -.0005(11) .0039(13) -.0040(13)
C124 .0302(14) .0300(13) .071(2) -.0006(11) .0211(14) .0015(14)
C125 .0433(17) .0354(14) .0469(17) .0053(12) .0178(13) .0114(13)
C126 .0328(14) .0389(14) .0325(13) -.0009(11) .0058(11) .0043(11)
C10 .0307(13) .0314(12) .0284(12) .0008(10) .0080(10) -.0036(10)
C20 .0392(15) .0283(12) .0484(17) -.0042(11) .0061(12) -.0171(12)
P2 .0250(3) .0190(2) .0224(3) -.0020(2) -.0011(2) -.0011(2)
C211 .0429(15) .0206(10) .0308(12) -.0090(10) -.0089(11) .0018(9)
C212 .0462(18) .0304(14) .056(2) -.0062(12) -.0162(15) .0103(13)
C213 .074(3) .0446(18) .053(2) -.0077(18) -.033(2) .0144(16)
C214 .086(3) .0457(19) .0420(18) -.026(2) -.0179(19) .0143(15)
C215 .071(2) .0401(16) .0320(14) -.0225(16) .0001(14) .0019(12)
C216 .0546(19) .0303(13) .0310(13) -.0121(12) .0002(12) .0003(11)
C221 .0271(11) .0243(10) .0234(10) -.0054(8) -.0032(8) .0001(8)
C222 .0293(12) .0288(11) .0228(11) -.0030(9) -.0001(9) -.0021(9)
C223 .0284(12) .0365(13) .0311(12) -.0007(10) -.0046(10) -.0022(10)
C224 .0363(15) .0461(16) .0284(12) -.0087(12) -.0064(11) -.0042(12)
C225 .0482(17) .0332(14) .0344(14) -.0138(12) -.0111(12) -.0039(11)
C226 .0446(16) .0266(12) .0319(13) -.0069(11) -.0098(11) -.0020(10)
C1 .0241(10) .0222(10) .0213(10) .0012(8) .0027(8) -.0010(8)
C2 .0230(11) .0289(11) .0256(11) .0014(9) .0001(8) .0017(9)
C3 .0247(11) .0274(11) .0193(9) .0015(8) .0024(8) .0020(8)
C4 .0210(11) .0296(11) .0243(10) .0035(8) .0020(8) .0015(9)
F4 .0246(8) .0509(10) .0308(8) .0103(7) .0032(6) .0055(7)
C5 .0260(11) .0348(12) .0178(10) .0013(9) .0056(8) .0038(9)
F5 .0326(9) .0649(12) .0237(7) .0121(8) .0103(6) .0106(8)
C101 .0507(16) .0204(10) .0306(12) -.0074(10) .0164(11) -.0053(9)
C1011 .110(4) .0310(16) .069(3) -.032(2) .045(3) -.0107(16)
C102 .0243(11) .0304(12) .0283(11) -.0027(9) -.0005(9) -.0116(9)
C1021 .0261(14) .075(2) .054(2) -.0035(14) -.0057(13) -.0395(19)
C103 .0270(11) .0216(9) .0159(9) .0013(8) .0002(8) -.0017(7)
C1031 .0466(16) .0307(12) .0208(11) .0032(11) .0044(10) .0037(9)
C104 .0253(11) .0292(11) .0218(10) .0064(9) -.0000(8) -.0041(9)
C1041 .0225(12) .0575(19) .0381(15) .0027(12) .0033(11) -.0162(14)
C105 .0487(16) .0243(11) .0250(11) .0132(11) .0040(11) .0009(9)
C1051 .107(3) .051(2) .0264(14) .051(2) .0112(17) .0089(13)

loop_
_atom_type_symbol
_atom_type_description
_atom_type_oxidation_number
_atom_type_number_in_cell
_atom_type_scat_dispersion_real
_atom_type_scat_dispersion_imag
_atom_type_scat_source
C ? 0 164 .002 .002 'Int Tables Vol IV Tables 2.2B and 2.3.1'
H ? 0 156 0 0 'Int Tables Vol IV Tables 2.2B and 2.3.1'
F ? 0 8 .014 .01 'Int Tables Vol IV Tables 2.2B and 2.3.1'
P ? 0 8 .09 .095 'Int Tables Vol IV Tables 2.2B and 2.3.1'
Ru ? 0 4 -1.42 .836 'Int Tables Vol IV Tables 2.2B and 2.3.1'

loop_
_geom_angle_atom_site_label_1
_geom_angle_atom_site_label_2
_geom_angle_atom_site_label_3
_geom_angle_site_symmetry_1
_geom_angle_site_symmetry_2
_geom_angle_site_symmetry_3
_geom_angle
_geom_angle_publ_flag
P1 Ru P2 . . . 82.62(2) ?
P1 Ru C1 . . . 86.38(7) ?
P1 Ru C101 . . . 109.48(8) ?
P1 Ru C102 . . . 100.69(7) ?
P1 Ru C103 . . . 123.76(6) ?
P1 Ru C104 . . . 160.62(6) ?
P1 Ru C105 . . . 144.15(8) ?
P2 Ru C1 . . . 85.45(7) ?
P2 Ru C101 . . . 166.83(8) ?
P2 Ru C102 . . . 137.39(7) ?
P2 Ru C103 . . . 107.11(6) ?
P2 Ru C104 . . . 104.77(7) ?
P2 Ru C105 . . . 132.07(8) ?
C1 Ru C101 . . . 100.13(10) ?
C1 Ru C102 . . . 136.96(10) ?
C1 Ru C103 . . . 147.99(9) ?
C1 Ru C104 . . . 111.78(9) ?
C1 Ru C105 . . . 87.76(10) ?
C101 Ru C102 . . . 37.35(10) ?
C101 Ru C103 . . . 62.19(9) ?
C101 Ru C104 . . . 62.11(10) ?
C101 Ru C105 . . . 37.41(11) ?
C102 Ru C103 . . . 36.75(9) ?
C102 Ru C104 . . . 61.62(9) ?
C102 Ru C105 . . . 61.85(10) ?
C103 Ru C104 . . . 37.13(8) ?
C103 Ru C105 . . . 61.76(9) ?
C104 Ru C105 . . . 36.71(10) ?
Ru P1 C111 . . . 120.17(9) ?
Ru P1 C121 . . . 116.74(9) ?
Ru P1 C10 . . . 107.75(9) ?
C111 P1 C121 . . . 102.97(12) ?
C111 P1 C10 . . . 102.09(12) ?
C121 P1 C10 . . . 105.32(12) ?
P1 C111 C112 . . . 120.9(2) ?
P1 C111 C116 . . . 120.0(2) ?
C112 C111 C116 . . . 119.0(3) ?
C111 C112 C113 . . . 120.0(3) ?
C111 C112 H112 . . . 120.6 ?
C113 C112 H112 . . . 119.4 ?
C112 C113 C114 . . . 120.4(3) ?
C112 C113 H113 . . . 119.9 ?
C114 C113 H113 . . . 119.8 ?
C113 C114 C115 . . . 119.9(3) ?
C113 C114 H114 . . . 120.2 ?
C115 C114 H114 . . . 119.9 ?
C114 C115 C116 . . . 119.2(3) ?
C114 C115 H115 . . . 120.0 ?
C116 C115 H115 . . . 120.7 ?
C111 C116 C115 . . . 121.5(3) ?
C111 C116 H116 . . . 119.2 ?
C115 C116 H116 . . . 119.3 ?
P1 C121 C122 . . . 121.4(2) ?
P1 C121 C126 . . . 119.9(2) ?
C122 C121 C126 . . . 118.2(3) ?
C121 C122 C123 . . . 120.1(3) ?
C121 C122 H122 . . . 120.0 ?
C123 C122 H122 . . . 120.0 ?
C122 C123 C124 . . . 121.2(3) ?
C122 C123 H123 . . . 119.8 ?
C124 C123 H123 . . . 118.9 ?
C123 C124 C125 . . . 119.4(3) ?
C123 C124 H124 . . . 118.8 ?
C125 C124 H124 . . . 121.8 ?
C124 C125 C126 . . . 120.3(3) ?
C124 C125 H125 . . . 119.3 ?
C126 C125 H125 . . . 120.5 ?
C121 C126 C125 . . . 120.8(3) ?
C121 C126 H126 . . . 119.9 ?
C125 C126 H126 . . . 119.3 ?
P1 C10 C20 . . . 108.5(2) ?
P1 C10 H10a . . . 110.3 ?
P1 C10 H10b . . . 109.7 ?
C20 C10 H10a . . . 110.5 ?
C20 C10 H10b . . . 109.1 ?
H10a C10 H10b . . . 108.7 ?
C10 C20 P2 . . . 112.9(2) ?
C10 C20 H20a . . . 109.8 ?
C10 C20 H20b . . . 108.5 ?
P2 C20 H20a . . . 109.1 ?
P2 C20 H20b . . . 108.4 ?
H20a C20 H20b . . . 108.1 ?
Ru P2 C20 . . . 110.35(10) ?
Ru P2 C211 . . . 118.17(9) ?
Ru P2 C221 . . . 119.89(8) ?
C20 P2 C211 . . . 103.92(13) ?
C20 P2 C221 . . . 103.09(13) ?
C211 P2 C221 . . . 99.27(12) ?
P2 C211 C212 . . . 123.2(2) ?
P2 C211 C216 . . . 119.2(2) ?
C212 C211 C216 . . . 117.1(3) ?
C211 C212 C213 . . . 120.9(3) ?
C211 C212 H212 . . . 119.1 ?
C213 C212 H212 . . . 119.9 ?
C212 C213 C214 . . . 120.1(4) ?
C212 C213 H213 . . . 119.3 ?
C214 C213 H213 . . . 120.6 ?
C213 C214 C215 . . . 119.7(4) ?
C213 C214 H214 . . . 119.5 ?
C215 C214 H214 . . . 120.8 ?
C214 C215 C216 . . . 120.3(4) ?
C214 C215 H215 . . . 119.7 ?
C216 C215 H215 . . . 120.0 ?
C211 C216 C215 . . . 121.8(3) ?
C211 C216 H216 . . . 117.8 ?
C215 C216 H216 . . . 120.4 ?
P2 C221 C222 . . . 121.46(19) ?
P2 C221 C226 . . . 120.0(2) ?
C222 C221 C226 . . . 118.5(2) ?
C221 C222 C223 . . . 120.9(2) ?
C221 C222 H222 . . . 119.3 ?
C223 C222 H222 . . . 119.9 ?
C222 C223 C224 . . . 119.9(3) ?
C222 C223 H223 . . . 120.6 ?
C224 C223 H223 . . . 119.4 ?
C223 C224 C225 . . . 120.0(3) ?
C223 C224 H224 . . . 119.3 ?
C225 C224 H224 . . . 120.7 ?
C224 C225 C226 . . . 120.4(3) ?
C224 C225 H225 . . . 119.9 ?
C226 C225 H225 . . . 119.8 ?
C221 C226 C225 . . . 120.3(3) ?
C221 C226 H226 . . . 119.0 ?
C225 C226 H226 . . . 120.7 ?
Ru C1 C2 . . . 172.6(2) ?
C1 C2 C3 . . . 172.2(3) ?
C2 C3 C4 . . . 123.4(2) ?
C2 C3 C5 . . '3 667' 122.1(2) ?
C4 C3 C5 . . '3 667' 114.5(2) ?
C3 C4 F4 . . . 118.7(2) ?
C3 C4 C5 . . . 123.1(2) ?
F4 C4 C5 . . . 118.2(2) ?
C4 C5 F5 . . . 118.3(2) ?
C4 C5 C3 . . '3 667' 122.4(2) ?
F5 C5 C3 . . '3 667' 119.3(2) ?
Ru C101 C1011 . . . 126.6(2) ?
Ru C101 C102 . . . 72.39(15) ?
Ru C101 C105 . . . 72.30(15) ?
C1011 C101 C102 . . . 125.7(3) ?
C1011 C101 C105 . . . 126.4(3) ?
C102 C101 C105 . . . 107.5(2) ?
C101 C1011 H1011a . . . 110.5 ?
C101 C1011 H1011b . . . 108.7 ?
C101 C1011 H1011c . . . 110.5 ?
H1011a C1011 H1011b . . . 108.6 ?
H1011a C1011 H1011c . . . 110.9 ?
H1011b C1011 H1011c . . . 107.5 ?
Ru C102 C101 . . . 70.26(15) ?
Ru C102 C1021 . . . 131.0(2) ?
Ru C102 C103 . . . 72.03(13) ?
C101 C102 C1021 . . . 124.3(3) ?
C101 C102 C103 . . . 108.4(2) ?
C1021 C102 C103 . . . 126.6(2) ?
C102 C1021 H1021a . . . 109.7 ?
C102 C1021 H1021b . . . 111.1 ?
C102 C1021 H1021c . . . 110.7 ?
H1021a C1021 H1021b . . . 108.3 ?
H1021a C1021 H1021c . . . 107.6 ?
H1021b C1021 H1021c . . . 109.3 ?
Ru C103 C102 . . . 71.22(14) ?
Ru C103 C1031 . . . 130.22(17) ?
Ru C103 C104 . . . 71.55(13) ?
C102 C103 C1031 . . . 126.7(2) ?
C102 C103 C104 . . . 107.8(2) ?
C1031 C103 C104 . . . 124.8(2) ?
C103 C1031 H1031a . . . 109.2 ?
C103 C1031 H1031b . . . 109.7 ?
C103 C1031 H1031c . . . 110.0 ?
H1031a C1031 H1031b . . . 108.8 ?
H1031a C1031 H1031c . . . 109.0 ?
H1031b C1031 H1031c . . . 110.2 ?
Ru C104 C103 . . . 71.33(14) ?
Ru C104 C1041 . . . 129.4(2) ?
Ru C104 C105 . . . 71.07(15) ?
C103 C104 C1041 . . . 124.0(2) ?
C103 C104 C105 . . . 107.9(2) ?
C1041 C104 C105 . . . 127.6(2) ?
C104 C1041 H1041a . . . 110.6 ?
C104 C1041 H1041b . . . 109.7 ?
C104 C1041 H1041c . . . 110.2 ?
H1041a C1041 H1041b . . . 108.7 ?
H1041a C1041 H1041c . . . 109.5 ?
H1041b C1041 H1041c . . . 108.1 ?
Ru C105 C101 . . . 70.29(15) ?
Ru C105 C104 . . . 72.22(15) ?
Ru C105 C1051 . . . 125.3(2) ?
C101 C105 C104 . . . 108.3(2) ?
C101 C105 C1051 . . . 125.3(3) ?
C104 C105 C1051 . . . 126.3(3) ?
C105 C1051 H1051a . . . 108.8 ?
C105 C1051 H1051b . . . 109.7 ?
C105 C1051 H1051c . . . 110.2 ?
H1051a C1051 H1051b . . . 109.2 ?
H1051a C1051 H1051c . . . 109.3 ?
H1051b C1051 H1051c . . . 109.5 ?

loop_
_geom_bond_atom_site_label_1
_geom_bond_atom_site_label_2
_geom_bond_site_symmetry_1
_geom_bond_site_symmetry_2
_geom_bond_distance
_geom_bond_publ_flag
Ru P1 . . 2.2542(7) ?
Ru P2 . . 2.2607(7) ?
Ru C1 . . 1.996(2) ?
Ru C101 . . 2.223(3) ?
Ru C102 . . 2.251(3) ?
Ru C103 . . 2.261(2) ?
Ru C104 . . 2.264(3) ?
Ru C105 . . 2.249(3) ?
P1 C111 . . 1.843(3) ?
P1 C121 . . 1.823(3) ?
P1 C10 . . 1.846(3) ?
C111 C112 . . 1.395(4) ?
C111 C116 . . 1.379(4) ?
C112 C113 . . 1.396(5) ?
C112 H112 . . .962 ?
C113 C114 . . 1.385(6) ?
C113 H113 . . .964 ?
C114 C115 . . 1.391(5) ?
C114 H114 . . .958 ?
C115 C116 . . 1.395(4) ?
C115 H115 . . .967 ?
C116 H116 . . .957 ?
C121 C122 . . 1.400(4) ?
C121 C126 . . 1.394(4) ?
C122 C123 . . 1.387(4) ?
C122 H122 . . .961 ?
C123 C124 . . 1.371(5) ?
C123 H123 . . .960 ?
C124 C125 . . 1.382(5) ?
C124 H124 . . .955 ?
C125 C126 . . 1.389(4) ?
C125 H125 . . .967 ?
C126 H126 . . .961 ?
C10 C20 . . 1.525(4) ?
C10 H10a . . .949 ?
C10 H10b . . .960 ?
C20 P2 . . 1.861(3) ?
C20 H20a . . .953 ?
C20 H20b . . .964 ?
P2 C211 . . 1.839(3) ?
P2 C221 . . 1.830(2) ?
C211 C212 . . 1.386(4) ?
C211 C216 . . 1.407(5) ?
C212 C213 . . 1.409(5) ?
C212 H212 . . .977 ?
C213 C214 . . 1.386(7) ?
C213 H213 . . .948 ?
C214 C215 . . 1.367(6) ?
C214 H214 . . .963 ?
C215 C216 . . 1.384(4) ?
C215 H215 . . .962 ?
C216 H216 . . .956 ?
C221 C222 . . 1.393(4) ?
C221 C226 . . 1.403(4) ?
C222 C223 . . 1.389(4) ?
C222 H222 . . .960 ?
C223 C224 . . 1.383(4) ?
C223 H223 . . .949 ?
C224 C225 . . 1.384(4) ?
C224 H224 . . .957 ?
C225 C226 . . 1.386(4) ?
C225 H225 . . .961 ?
C226 H226 . . .958 ?
C1 C2 . . 1.221(3) ?
C2 C3 . . 1.427(3) ?
C3 C4 . . 1.394(3) ?
C3 C5 . '3 667' 1.406(3) ?
C4 F4 . . 1.356(3) ?
C4 C5 . . 1.377(3) ?
C5 F5 . . 1.342(3) ?
C101 C1011 . . 1.491(5) ?
C101 C102 . . 1.433(4) ?
C101 C105 . . 1.434(4) ?
C1011 H1011a . . .939 ?
C1011 H1011b . . .971 ?
C1011 H1011c . . .955 ?
C102 C1021 . . 1.505(4) ?
C102 C103 . . 1.422(4) ?
C1021 H1021a . . .966 ?
C1021 H1021b . . .948 ?
C1021 H1021c . . .954 ?
C103 C1031 . . 1.498(3) ?
C103 C104 . . 1.441(3) ?
C1031 H1031a . . .957 ?
C1031 H1031b . . .951 ?
C1031 H1031c . . .951 ?
C104 C1041 . . 1.501(4) ?
C104 C105 . . 1.421(4) ?
C1041 H1041a . . .948 ?
C1041 H1041b . . .961 ?
C1041 H1041c . . .951 ?
C105 C1051 . . 1.508(5) ?
C1051 H1051a . . .957 ?
C1051 H1051b . . .946 ?
C1051 H1051c . . .956 ?
